data_7004408
loop_
_publ_author_name
'Zhao, Jun'
'Long, La-Sheng'
'Huang, Rong-Bin'
'Zheng, Lan-Sun'

_publ_section_title
;
 A lanthanide-based metal--organic framework with a dynamic porous
 property
;
_journal_issue 35
_journal_name_full 'Dalton Transactions'
_journal_page_first 4714
_journal_page_last 4716
_journal_paper_doi 10.1039/b806615a
_journal_year 2008
_chemical_formula_sum 'C11 H22 La2 N4 O20'
_chemical_formula_weight 808.15
_chemical_name_systematic
;
?
;
_space_group_IT_number 62
_symmetry_cell_setting orthorhombic
_symmetry_space_group_name_Hall '-P 2ac 2n'
_symmetry_space_group_name_H-M 'P n m a'
_atom_sites_solution_hydrogens geom
_atom_sites_solution_primary direct
_atom_sites_solution_secondary difmap
_audit_creation_method SHELXL-97
_cell_angle_alpha 90.00
_cell_angle_beta 90.00
_cell_angle_gamma 90.00
_cell_formula_units_Z 4
_cell_length_a 8.521(2)
_cell_length_b 18.477(4)
_cell_length_c 15.380(4)
_cell_measurement_reflns_used 3337
_cell_measurement_temperature 223(2)
_cell_measurement_theta_max 28.21
_cell_measurement_theta_min 2.65
_cell_volume 2421.5(10)
_computing_cell_refinement 'SHELXTL-Plus (Sheldrick, 1990)'
_computing_data_collection 'SHELXTL-Plus (Sheldrick, 1990)'
_computing_data_reduction 'SHELXTL-Plus (Sheldrick, 1990)'
_computing_molecular_graphics 'SHELXTL V.5.0 (Sheldrick, 1997)'
_computing_publication_material 'SHELXL-97 (Sheldrick, 1997)'
_computing_structure_refinement 'SHELXL-97 (Sheldrick, 1997)'
_computing_structure_solution 'SHELXS-97 (Sheldrick, 1990)'
_diffrn_ambient_temperature 223(2)
_diffrn_measured_fraction_theta_full 0.998
_diffrn_measured_fraction_theta_max 0.998
_diffrn_measurement_device_type 'Bruker Smart Apex CCD area detector'
_diffrn_measurement_method 'phi and omega scans'
_diffrn_radiation_monochromator graphite
_diffrn_radiation_source 'fine-focus sealed tube'
_diffrn_radiation_type MoK\a
_diffrn_radiation_wavelength 0.71073
_diffrn_reflns_av_R_equivalents 0.0513
_diffrn_reflns_av_sigmaI/netI 0.0407
_diffrn_reflns_limit_h_max 10
_diffrn_reflns_limit_h_min -10
_diffrn_reflns_limit_k_max 21
_diffrn_reflns_limit_k_min -22
_diffrn_reflns_limit_l_max 14
_diffrn_reflns_limit_l_min -18
_diffrn_reflns_number 12529
_diffrn_reflns_theta_full 26.00
_diffrn_reflns_theta_max 26.00
_diffrn_reflns_theta_min 1.72
_exptl_absorpt_coefficient_mu 3.579
_exptl_absorpt_correction_T_max 0.5202
_exptl_absorpt_correction_T_min 0.4339
_exptl_absorpt_correction_type multi-scan
_exptl_absorpt_process_details '(SADABS; Bruker, 2001)'
_exptl_crystal_colour colorless
_exptl_crystal_density_diffrn 2.217
_exptl_crystal_density_meas ?
_exptl_crystal_density_method .
_exptl_crystal_description block
_exptl_crystal_F_000 1560
_exptl_crystal_size_max 0.28
_exptl_crystal_size_mid 0.27
_exptl_crystal_size_min 0.21
_refine_diff_density_max 1.356
_refine_diff_density_min -2.208
_refine_diff_density_rms 0.200
_refine_ls_extinction_method none
_refine_ls_goodness_of_fit_ref 1.286
_refine_ls_hydrogen_treatment none
_refine_ls_matrix_type full
_refine_ls_number_parameters 173
_refine_ls_number_reflns 2460
_refine_ls_number_restraints 18
_refine_ls_restrained_S_all 1.290
_refine_ls_R_factor_all 0.0662
_refine_ls_R_factor_gt 0.0595
_refine_ls_shift/su_max 0.001
_refine_ls_shift/su_mean 0.000
_refine_ls_structure_factor_coef Fsqd
_refine_ls_weighting_details 'calc w=1/[\s^2^(Fo^2^)+(0.0273P)^2^+32.4183P] where P=(Fo^2^+2Fc^2^)/3'
_refine_ls_weighting_scheme calc
_refine_ls_wR_factor_gt 0.1173
_refine_ls_wR_factor_ref 0.1204
_reflns_number_gt 2254
_reflns_number_total 2460
_reflns_threshold_expression >2sigma(I)
_cod_data_source_file b806615a.txt
_cod_data_source_block complex_1
_cod_original_cell_volume 2421.4(10)
_cod_original_sg_symbol_H-M Pnma
_cod_database_code 7004408

loop_
_symmetry_equiv_pos_as_xyz
'x, y, z'
'-x+1/2, -y, z+1/2'
'-x, y+1/2, -z'
'x+1/2, -y+1/2, -z+1/2'
'-x, -y, -z'
'x-1/2, y, -z-1/2'
'x, -y-1/2, z'
'-x-1/2, y-1/2, z-1/2'

loop_
_atom_site_label
_atom_site_type_symbol
_atom_site_fract_x
_atom_site_fract_y
_atom_site_fract_z
_atom_site_U_iso_or_equiv
_atom_site_adp_type
_atom_site_occupancy
_atom_site_symmetry_multiplicity
_atom_site_calc_flag
_atom_site_refinement_flags
_atom_site_disorder_assembly
_atom_site_disorder_group
La1 La 0.34396(5) 0.61676(2) 0.28446(3) 0.01251(16) Uani 1 1 d . . .
O1 O 1.1103(7) 0.5099(4) 0.6754(4) 0.0283(15) Uani 1 1 d U . .
O2 O 0.9110(7) 0.4542(3) 0.7341(4) 0.0179(13) Uani 1 1 d . . .
C1 C 0.9691(9) 0.4965(5) 0.6781(5) 0.0166(17) Uani 1 1 d . . .
C2 C 0.8591(9) 0.5281(4) 0.6150(5) 0.0159(17) Uani 1 1 d . . .
C3 C 0.8833(9) 0.5690(4) 0.5403(5) 0.0163(17) Uani 1 1 d . . .
H3A H 0.9796 0.5863 0.5190 0.020 Uiso 1 1 calc R . .
C4 C 0.7373(9) 0.5789(4) 0.5040(5) 0.0160(17) Uani 1 1 d . . .
C5 C 0.6859(9) 0.6122(5) 0.4214(5) 0.0172(17) Uani 1 1 d . . .
N1 N 0.6342(8) 0.5451(4) 0.5577(5) 0.0189(16) Uani 1 1 d . . .
H1A H 0.5333 0.5442 0.5490 0.023 Uiso 1 1 calc R . .
N2 N 0.7043(8) 0.5136(4) 0.6250(4) 0.0171(15) Uani 1 1 d . . .
O3 O 0.5428(7) 0.6091(3) 0.4059(4) 0.0240(14) Uani 1 1 d . . .
O4 O 0.7900(7) 0.6387(3) 0.3747(4) 0.0212(13) Uani 1 1 d . . .
C6 C 0.5303(13) 0.7500 0.2491(8) 0.014(2) Uani 1 2 d S . .
O5 O 0.5867(6) 0.6892(3) 0.2265(4) 0.0162(12) Uani 1 1 d . . .
O6 O 0.4036(9) 0.7500 0.2943(6) 0.0209(19) Uani 1 2 d S . .
O1W O 0.2200(8) 0.6445(4) 0.4312(4) 0.0341(17) Uani 1 1 d . . .
H1WA H 0.1886 0.6880 0.4347 0.051 Uiso 1 1 d R . .
H1WB H 0.2808 0.6348 0.4735 0.051 Uiso 1 1 d R . .
O2W O 0.0294(15) 0.2500 0.5357(7) 0.049(3) Uani 1 2 d S . .
H2WA H 0.1006 0.2500 0.5744 0.073 Uiso 1 2 d SR . .
H2WB H 0.0633 0.2500 0.4837 0.073 Uiso 1 2 d SR . .
O3W O 0.3212(8) 0.5927(4) 0.5885(5) 0.0418(19) Uani 1 1 d . . .
H3WA H 0.3245 0.6254 0.6272 0.063 Uiso 1 1 d R . .
H3WB H 0.2596 0.5594 0.6055 0.063 Uiso 1 1 d R . .
O4W O 0.535(3) 0.6571(15) 0.7218(15) 0.250(12) Uiso 1 1 d . . .
H4WA H 0.5819 0.6184 0.7368 0.376 Uiso 1 1 d R . .
H4WB H 0.5983 0.6848 0.6950 0.376 Uiso 1 1 d R . .
O5W O 0.494(3) 0.7500 0.5128(18) 0.179(11) Uiso 1 2 d S . .
H5WA H 0.5085 0.7873 0.4815 0.269 Uiso 0.50 1 d PR . .
H5WB H 0.5085 0.7127 0.4815 0.269 Uiso 0.50 1 d PR . .
O6W O 0.222(7) 0.2500 0.368(3) 0.135(15) Uani 0.50 2 d SPU . .
O6W' O 0.026(7) 0.2500 0.356(2) 0.140(16) Uani 0.50 2 d SPU . .

loop_
_atom_site_aniso_label
_atom_site_aniso_U_11
_atom_site_aniso_U_22
_atom_site_aniso_U_33
_atom_site_aniso_U_23
_atom_site_aniso_U_13
_atom_site_aniso_U_12
La1 0.0077(2) 0.0140(2) 0.0159(3) 0.00173(19) 0.00012(18) -0.00019(17)
O1 0.013(3) 0.041(3) 0.031(3) 0.010(3) -0.003(2) -0.004(2)
O2 0.016(3) 0.017(3) 0.021(3) 0.009(2) -0.003(2) 0.002(2)
C1 0.014(4) 0.022(4) 0.013(4) -0.005(4) 0.000(3) 0.002(4)
C2 0.011(4) 0.019(4) 0.017(4) 0.002(3) -0.001(3) 0.001(3)
C3 0.006(4) 0.022(4) 0.021(4) 0.001(3) -0.001(3) -0.005(3)
C4 0.015(4) 0.017(4) 0.016(4) 0.001(3) -0.002(3) 0.000(3)
C5 0.011(4) 0.026(4) 0.015(4) -0.004(4) -0.001(3) -0.002(3)
N1 0.007(3) 0.026(4) 0.024(4) 0.007(3) -0.001(3) -0.002(3)
N2 0.016(4) 0.022(4) 0.013(4) 0.005(3) -0.002(3) -0.004(3)
O3 0.015(3) 0.034(4) 0.023(3) 0.005(3) -0.003(3) -0.001(3)
O4 0.016(3) 0.024(3) 0.024(3) 0.002(3) 0.005(2) 0.002(2)
C6 0.005(5) 0.012(5) 0.026(6) 0.000 -0.005(5) 0.000
O5 0.015(3) 0.015(3) 0.019(3) -0.005(2) 0.001(2) 0.001(2)
O6 0.011(4) 0.015(4) 0.037(5) 0.000 0.011(4) 0.000
O1W 0.028(4) 0.046(4) 0.028(4) 0.005(3) 0.004(3) 0.019(3)
O2W 0.074(9) 0.039(6) 0.033(6) 0.000 0.011(6) 0.000
O3W 0.025(4) 0.056(5) 0.045(5) 0.012(4) 0.008(3) -0.006(3)
O6W 0.22(4) 0.08(2) 0.10(3) 0.000 0.03(3) 0.000
O6W' 0.25(4) 0.11(3) 0.055(19) 0.000 -0.02(3) 0.000

loop_
_atom_type_symbol
_atom_type_description
_atom_type_scat_dispersion_real
_atom_type_scat_dispersion_imag
_atom_type_scat_source
C C 0.0033 0.0016 'International Tables Vol C Tables 4.2.6.8 and 6.1.1.4'
H H 0.0000 0.0000 'International Tables Vol C Tables 4.2.6.8 and 6.1.1.4'
N N 0.0061 0.0033 'International Tables Vol C Tables 4.2.6.8 and 6.1.1.4'
O O 0.0106 0.0060 'International Tables Vol C Tables 4.2.6.8 and 6.1.1.4'
La La -0.2871 2.4523 'International Tables Vol C Tables 4.2.6.8 and 6.1.1.4'

loop_
_geom_angle_atom_site_label_1
_geom_angle_atom_site_label_2
_geom_angle_atom_site_label_3
_geom_angle
_geom_angle_site_symmetry_1
_geom_angle_site_symmetry_3
_geom_angle_publ_flag
O6 La1 O4 86.4(2) . 6_556 ?
O6 La1 O3 82.8(2) . . ?
O4 La1 O3 148.07(19) 6_556 . ?
O6 La1 O1W 80.4(3) . . ?
O4 La1 O1W 138.8(2) 6_556 . ?
O3 La1 O1W 68.5(2) . . ?
O6 La1 O2 132.9(2) . 5_666 ?
O4 La1 O2 79.58(18) 6_556 5_666 ?
O3 La1 O2 128.63(18) . 5_666 ?
O1W La1 O2 81.3(2) . 5_666 ?
O6 La1 O5 70.6(2) . 6_556 ?
O4 La1 O5 72.40(18) 6_556 6_556 ?
O3 La1 O5 130.46(19) . 6_556 ?
O1W La1 O5 66.42(19) . 6_556 ?
O2 La1 O5 62.32(17) 5_666 6_556 ?
O6 La1 O2 110.5(2) . 2_664 ?
O4 La1 O2 86.45(18) 6_556 2_664 ?
O3 La1 O2 69.59(19) . 2_664 ?
O1W La1 O2 134.7(2) . 2_664 ?
O2 La1 O2 113.14(19) 5_666 2_664 ?
O5 La1 O2 158.79(18) 6_556 2_664 ?
O6 La1 O5 50.3(2) . . ?
O4 La1 O5 74.44(18) 6_556 . ?
O3 La1 O5 75.57(18) . . ?
O1W La1 O5 121.8(2) . . ?
O2 La1 O5 153.65(18) 5_666 . ?
O5 La1 O5 112.58(18) 6_556 . ?
O2 La1 O5 61.30(17) 2_664 . ?
O6 La1 N2 146.8(2) . 5_666 ?
O4 La1 N2 126.2(2) 6_556 5_666 ?
O3 La1 N2 71.6(2) . 5_666 ?
O1W La1 N2 70.9(2) . 5_666 ?
O2 La1 N2 59.40(18) 5_666 5_666 ?
O5 La1 N2 110.70(19) 6_556 5_666 ?
O2 La1 N2 80.31(19) 2_664 5_666 ?
O5 La1 N2 136.18(18) . 5_666 ?
O6 La1 O1 142.6(2) . 2_664 ?
O4 La1 O1 66.04(19) 6_556 2_664 ?
O3 La1 O1 106.96(19) . 2_664 ?
O1W La1 O1 136.9(2) . 2_664 ?
O2 La1 O1 68.64(17) 5_666 2_664 ?
O5 La1 O1 119.69(18) 6_556 2_664 ?
O2 La1 O1 46.36(17) 2_664 2_664 ?
O5 La1 O1 96.29(17) . 2_664 ?
N2 La1 O1 67.4(2) 5_666 2_664 ?
O6 La1 C6 25.3(3) . . ?
O4 La1 C6 77.7(3) 6_556 . ?
O3 La1 C6 79.9(3) . . ?
O1W La1 C6 102.5(3) . . ?
O2 La1 C6 149.0(2) 5_666 . ?
O5 La1 C6 90.7(2) 6_556 . ?
O2 La1 C6 86.2(2) 2_664 . ?
O5 La1 C6 25.2(2) . . ?
N2 La1 C6 151.2(3) 5_666 . ?
O1 La1 C6 119.3(3) 2_664 . ?
O6 La1 C1 126.0(2) . 2_664 ?
O4 La1 C1 71.9(2) 6_556 2_664 ?
O3 La1 C1 90.4(2) . 2_664 ?
O1W La1 C1 144.9(2) . 2_664 ?
O2 La1 C1 91.8(2) 5_666 2_664 ?
O5 La1 C1 139.00(19) 6_556 2_664 ?
O2 La1 C1 23.55(19) 2_664 2_664 ?
O5 La1 C1 76.10(19) . 2_664 ?
N2 La1 C1 76.0(2) 5_666 2_664 ?
O1 La1 C1 23.35(19) 2_664 2_664 ?
C6 La1 C1 100.8(3) . 2_664 ?
C1 O1 La1 87.1(5) . 2_665 ?
C1 O2 La1 125.1(5) . 5_666 ?
C1 O2 La1 101.6(5) . 2_665 ?
La1 O2 La1 117.4(2) 5_666 2_665 ?
O1 C1 O2 122.1(8) . . ?
O1 C1 C2 121.5(8) . . ?
O2 C1 C2 116.4(7) . . ?
O1 C1 La1 69.6(5) . 2_665 ?
O2 C1 La1 54.8(4) . 2_665 ?
C2 C1 La1 160.8(6) . 2_665 ?
N2 C2 C3 110.2(7) . . ?
N2 C2 C1 117.9(7) . . ?
C3 C2 C1 131.8(7) . . ?
C4 C3 C2 105.9(7) . . ?
C4 C3 H3A 127.1 . . ?
C2 C3 H3A 127.1 . . ?
N1 C4 C3 106.1(7) . . ?
N1 C4 C5 121.5(7) . . ?
C3 C4 C5 132.2(8) . . ?
O4 C5 O3 127.4(8) . . ?
O4 C5 C4 116.7(7) . . ?
O3 C5 C4 115.9(7) . . ?
N2 N1 C4 112.6(7) . . ?
N2 N1 H1A 123.7 . . ?
C4 N1 H1A 123.7 . . ?
N1 N2 C2 105.2(7) . . ?
N1 N2 La1 134.0(5) . 5_666 ?
C2 N2 La1 111.6(5) . 5_666 ?
C5 O3 La1 142.8(6) . . ?
C5 O4 La1 128.9(5) . 6_656 ?
O5 C6 O5 124.4(11) . 7_575 ?
O5 C6 O6 117.8(5) . . ?
O5 C6 O6 117.8(5) 7_575 . ?
O5 C6 La1 61.4(4) . . ?
O5 C6 La1 169.2(7) 7_575 . ?
O6 C6 La1 56.8(2) . . ?
O5 C6 La1 169.2(7) . 7_575 ?
O5 C6 La1 61.4(4) 7_575 7_575 ?
O6 C6 La1 56.8(2) . 7_575 ?
La1 C6 La1 111.4(4) . 7_575 ?
C6 O5 La1 143.1(6) . 6_656 ?
C6 O5 La1 93.5(5) . . ?
La1 O5 La1 115.4(2) 6_656 . ?
C6 O6 La1 97.9(2) . . ?
C6 O6 La1 97.9(2) . 7_575 ?
La1 O6 La1 155.7(4) . 7_575 ?
La1 O1W H1WA 112.1 . . ?
La1 O1W H1WB 112.5 . . ?
H1WA O1W H1WB 110.0 . . ?
H2WA O2W H2WB 114.7 . . ?
H3WA O3W H3WB 108.7 . . ?
H4WA O4W H4WB 109.9 . . ?
H5WA O5W H5WB 108.5 . . ?

loop_
_geom_bond_atom_site_label_1
_geom_bond_atom_site_label_2
_geom_bond_distance
_geom_bond_site_symmetry_2
_geom_bond_publ_flag
La1 O6 2.5184(19) . ?
La1 O4 2.524(6) 6_556 ?
La1 O3 2.526(6) . ?
La1 O1W 2.544(6) . ?
La1 O2 2.554(6) 5_666 ?
La1 O5 2.575(5) 6_556 ?
La1 O2 2.585(5) 2_664 ?
La1 O5 2.620(6) . ?
La1 N2 2.812(7) 5_666 ?
La1 O1 2.906(7) 2_664 ?
La1 C6 2.980(7) . ?
La1 C1 3.097(8) 2_664 ?
O1 C1 1.229(10) . ?
O1 La1 2.906(7) 2_665 ?
O2 C1 1.264(10) . ?
O2 La1 2.554(6) 5_666 ?
O2 La1 2.585(5) 2_665 ?
C1 C2 1.470(11) . ?
C1 La1 3.097(8) 2_665 ?
C2 N2 1.355(10) . ?
C2 C3 1.391(11) . ?
C3 C4 1.376(11) . ?
C3 H3A 0.9400 . ?
C4 N1 1.357(10) . ?
C4 C5 1.478(11) . ?
C5 O4 1.242(10) . ?
C5 O3 1.244(10) . ?
N1 N2 1.330(9) . ?
N1 H1A 0.8700 . ?
N2 La1 2.812(7) 5_666 ?
O4 La1 2.524(6) 6_656 ?
C6 O5 1.270(8) . ?
C6 O5 1.270(8) 7_575 ?
C6 O6 1.284(14) . ?
C6 La1 2.980(6) 7_575 ?
O5 La1 2.575(5) 6_656 ?
O6 La1 2.5184(19) 7_575 ?
O1W H1WA 0.8500 . ?
O1W H1WB 0.8500 . ?
O2W H2WA 0.8502 . ?
O2W H2WB 0.8501 . ?
O3W H3WA 0.8500 . ?
O3W H3WB 0.8499 . ?
O4W H4WA 0.8501 . ?
O4W H4WB 0.8500 . ?
O5W H5WA 0.8499 . ?
O5W H5WB 0.8499 . ?
O6W O6W' 1.68(7) . ?

loop_
_geom_hbond_atom_site_label_D
_geom_hbond_atom_site_label_H
_geom_hbond_atom_site_label_A
_geom_hbond_distance_DH
_geom_hbond_distance_HA
_geom_hbond_distance_DA
_geom_hbond_angle_DHA
_geom_hbond_site_symmetry_A
N1 H1A O3W 0.87 2.11 2.847(10) 142.6 .
O1W H1WA O2W 0.85 2.23 2.929(11) 139.6 5_566
O1W H1WB O3W 0.85 1.96 2.740(10) 151.5 .
O2W H2WA O4 0.85 2.39 2.915(11) 120.5 5_666
O2W H2WA O4 0.85 2.39 2.915(11) 120.5 3_646
O2W H2WB O6W' 0.85 2.00 2.77(4) 151.1 .
O2W H2WB O6W 0.85 2.24 3.06(5) 162.7 .
O3W H3WA O4W 0.85 2.38 2.99(3) 128.9 .
O3W H3WB O1 0.85 1.90 2.712(9) 159.3 1_455
O4W H4WA O1 0.85 2.43 3.21(3) 153.1 6_557
O4W H4WB O6W 0.85 2.18 3.02(5) 174.6 5_666
O5W H5WA O3 0.85 2.26 3.107(16) 176.3 7_575
O5W H5WB O3 0.85 2.26 3.107(16) 176.3 .
